data_1545435
loop_
_publ_author_name
'Klare, Hendrik F. T.'
'Goldberg, Alexander F. G.'
'Duquette, Douglas C.'
'Stoltz, Brian M.'

_publ_section_title
;
 Oxidative Fragmentations and Skeletal Rearrangements of Oxindole
 Derivatives.
;
_journal_issue 5
_journal_name_full 'Organic letters'
_journal_page_first 988
_journal_page_last 991
_journal_paper_doi 10.1021/acs.orglett.6b03789
_journal_volume 19
_journal_year 2017
_chemical_formula_moiety 'C13 H17 N O3'
_chemical_formula_sum 'C13 H17 N O3'
_chemical_formula_weight 235.27
_chemical_name_systematic
;
 ?
;
_space_group_crystal_system orthorhombic
_space_group_IT_number 29
_space_group_name_Hall 'P 2c -2ac'
_space_group_name_H-M_alt 'P c a 21'
_symmetry_space_group_name_Hall 'P 2c -2ac'
_symmetry_space_group_name_H-M 'P c a 21'
_atom_sites_solution_hydrogens geom
_atom_sites_solution_primary dual
_audit_creation_date 2013-11-27
_audit_creation_method
;
Olex2 1.2
(compiled 2013.11.15 svn.r2834 for OlexSys, GUI svn.r4713),
 SHELXL-2013,
 and manual edit
;
_cell_angle_alpha 90
_cell_angle_beta 90
_cell_angle_gamma 90
_cell_formula_units_Z 16
_cell_length_a 16.7256(10)
_cell_length_b 12.4161(7)
_cell_length_c 25.1262(14)
_cell_measurement_reflns_used 9616
_cell_measurement_temperature 100
_cell_measurement_theta_max 27.49
_cell_measurement_theta_min 2.20
_cell_volume 5217.9(5)
_computing_cell_refinement 'SAINT V8.34A (Bruker-AXS, 2007)'
_computing_data_collection 'APEX2 2011.2-3, APEX2 2013.2-0 (Bruker-AXS, 2007)'
_computing_data_reduction 'SAINT V8.34A (Bruker-AXS, 2007)'
_computing_molecular_graphics 'DIAMOND 3 (Crystal Impact, 1999),Olex2 (Dolomanov et al., 2009)'
_computing_publication_material 'Olex2 (Dolomanov et al., 2009)'
_computing_structure_refinement 'SHELXL-2013/2 (Sheldrick, 2013)'
_computing_structure_solution 'SHELXT (Sheldrick, 2012)'
_diffrn_ambient_temperature 100
_diffrn_detector_area_resol_mean 8.33
_diffrn_measured_fraction_theta_full 0.992
_diffrn_measured_fraction_theta_max 0.844
_diffrn_measurement_device_type 'Bruker APEX-II CCD'
_diffrn_measurement_method '\f and \w scans'
_diffrn_radiation_type MoK\a
_diffrn_radiation_wavelength 0.71073
_diffrn_reflns_av_R_equivalents 0.0560
_diffrn_reflns_av_unetI/netI 0.0680
_diffrn_reflns_Laue_measured_fraction_full 0.992
_diffrn_reflns_Laue_measured_fraction_max 0.844
_diffrn_reflns_limit_h_max 22
_diffrn_reflns_limit_h_min -20
_diffrn_reflns_limit_k_max 15
_diffrn_reflns_limit_k_min -16
_diffrn_reflns_limit_l_max 25
_diffrn_reflns_limit_l_min -30
_diffrn_reflns_number 41655
_diffrn_reflns_point_group_measured_fraction_full 0.950
_diffrn_reflns_point_group_measured_fraction_max 0.756
_diffrn_reflns_theta_full 25.000
_diffrn_reflns_theta_max 29.485
_diffrn_reflns_theta_min 2.043
_diffrn_source_current 30
_diffrn_source_power 1.5
_diffrn_source_target Mo
_diffrn_source_voltage 50
_diffrn_standards_number 0
_exptl_absorpt_coefficient_mu 0.085
_exptl_absorpt_correction_T_max 1.0000
_exptl_absorpt_correction_T_min 0.8792
_exptl_absorpt_correction_type multi-scan
_exptl_absorpt_process_details
;
SADABS-2012/1 (Bruker,2012) was used for absorption correction.
wR2(int) was 0.0750 before and 0.0660 after correction.
The Ratio of minimum to maximum transmission is 0.8792.
The \l/2 correction factor is 0.0015.
;
_exptl_crystal_colour colourless
_exptl_crystal_density_diffrn 1.198
_exptl_crystal_description blade
_exptl_crystal_F_000 2016
_exptl_crystal_size_max 0.41
_exptl_crystal_size_mid 0.16
_exptl_crystal_size_min 0.10
_refine_diff_density_max 0.209
_refine_diff_density_min -0.229
_refine_diff_density_rms 0.044
_refine_ls_abs_structure_details
;
 Flack x determined using 3159 quotients [(I+)-(I-)]/[(I+)+(I-)]
 (Parsons and Flack (2004), Acta Cryst. A60, s61).
;
_refine_ls_abs_structure_Flack 0.6(4)
_refine_ls_extinction_method none
_refine_ls_goodness_of_fit_ref 1.007
_refine_ls_hydrogen_treatment mixed
_refine_ls_matrix_type full
_refine_ls_number_parameters 629
_refine_ls_number_reflns 10988
_refine_ls_number_restraints 1
_refine_ls_restrained_S_all 1.006
_refine_ls_R_factor_all 0.0737
_refine_ls_R_factor_gt 0.0452
_refine_ls_shift/su_max 0.000
_refine_ls_shift/su_mean 0.000
_refine_ls_structure_factor_coef Fsqd
_refine_ls_weighting_details 'w=1/[\s^2^(Fo^2^)+(0.0367P)^2^+0.2379P] where P=(Fo^2^+2Fc^2^)/3'
_refine_ls_weighting_scheme calc
_refine_ls_wR_factor_gt 0.0810
_refine_ls_wR_factor_ref 0.0890
_reflns_Friedel_coverage 0.754
_reflns_Friedel_fraction_full 0.907
_reflns_Friedel_fraction_max 0.665
_reflns_number_gt 8290
_reflns_number_total 10988
_reflns_threshold_expression 'I > 2\s(I)'
_cod_data_source_file ol6b03789_si_001.cif
_cod_data_source_block hkl01
_cod_database_code 1545435
_shelxl_version_number 2013-4
_shelx_space_group_comment
;
The symmetry employed for this shelxl refinement is uniquely defined
by the following loop, which should always be used as a source of
symmetry information in preference to the above space-group names.
They are only intended as comments.
;
_shelx_estimated_absorpt_t_max 0.992
_shelx_estimated_absorpt_t_min 0.966
_olex2_refinement_description
;
1. Fixed Uiso
 At 1.2 times of:
  All C(H) groups, All N(H) groups
 At 1.5 times of:
  All C(H,H,H) groups
2.a Aromatic/amide H refined with riding coordinates:
 N1(H1), C4(H4), C5(H5), C6(H6), C7(H7), N1B(H1B), C4B(H4B), C5B(H5B),
 C6B(H6B), C7B(H7B), N1C(H1C), C4C(H4C), C5C(H5C), C6C(H6C), C7C(H7C), N1D(H1D),
  C4D(H4D), C5D(H5D), C6D(H6D), C7D(H7D)
2.b Idealised Me refined as rotating group:
 C9(H9A,H9B,H9C), C11(H11A,H11B,H11C), C12(H12A,H12B,H12C), C13(H13A,H13B,
 H13C), C9B(H9D,H9E,H9F), C11B(H11D,H11E,H11F), C12B(H12D,H12E,H12F), C13B(H13D,
 H13E,H13F), C9C(H9G,H9H,H9I), C11C(H11G,H11H,H11I), C12C(H12G,H12H,H12I),
 C13C(H13G,H13H,H13I), C9D(H9J,H9K,H9L), C11D(H11J,H11K,H11L), C12D(H12J,H12K,
 H12L), C13D(H13J,H13K,H13L)
;

loop_
_space_group_symop_operation_xyz
'x, y, z'
'-x, -y, z+1/2'
'x+1/2, -y, z'
'-x+1/2, y, z+1/2'

loop_
_atom_site_label
_atom_site_type_symbol
_atom_site_fract_x
_atom_site_fract_y
_atom_site_fract_z
_atom_site_U_iso_or_equiv
_atom_site_adp_type
_atom_site_occupancy
_atom_site_site_symmetry_order
_atom_site_calc_flag
_atom_site_refinement_flags_posn
O1 O -0.33131(12) 0.01388(17) -0.21409(9) 0.0317(6) Uani 1 1 d .
O2 O -0.26076(10) -0.12158(14) -0.29771(8) 0.0211(5) Uani 1 1 d .
O3 O -0.31081(11) -0.20593(15) -0.27244(8) 0.0233(5) Uani 1 1 d .
N1 N -0.44026(14) -0.01074(18) -0.26859(10) 0.0195(6) Uani 1 1 d .
H1 H -0.4783 0.0076 -0.2462 0.023 Uiso 1 1 calc R
C1 C -0.36156(18) -0.0073(2) -0.25722(13) 0.0219(8) Uani 1 1 d .
C2 C -0.31506(16) -0.0352(2) -0.30849(12) 0.0189(7) Uani 1 1 d .
C3 C -0.38166(16) -0.0624(2) -0.34694(12) 0.0181(6) Uani 1 1 d .
C4 C -0.38040(18) -0.0942(2) -0.39926(12) 0.0258(7) Uani 1 1 d .
H4 H -0.3312 -0.1020 -0.4178 0.031 Uiso 1 1 calc R
C5 C -0.4530(2) -0.1147(3) -0.42455(13) 0.0315(8) Uani 1 1 d .
H5 H -0.4536 -0.1366 -0.4608 0.038 Uiso 1 1 calc R
C6 C -0.52442(19) -0.1032(2) -0.39712(13) 0.0294(8) Uani 1 1 d .
H6 H -0.5732 -0.1201 -0.4146 0.035 Uiso 1 1 calc R
C7 C -0.52643(16) -0.0678(2) -0.34499(12) 0.0219(7) Uani 1 1 d .
H7 H -0.5756 -0.0582 -0.3266 0.026 Uiso 1 1 calc R
C8 C -0.45398(16) -0.0472(2) -0.32076(12) 0.0179(6) Uani 1 1 d .
C9 C -0.26142(17) 0.0571(2) -0.32531(14) 0.0306(8) Uani 1 1 d .
H9A H -0.2309 0.0361 -0.3570 0.046 Uiso 1 1 calc GR
H9B H -0.2244 0.0745 -0.2963 0.046 Uiso 1 1 calc GR
H9C H -0.2942 0.1203 -0.3335 0.046 Uiso 1 1 calc GR
C10 C -0.27961(17) -0.3097(2) -0.28962(12) 0.0241(7) Uani 1 1 d .
C11 C -0.29175(19) -0.3256(3) -0.34831(13) 0.0336(8) Uani 1 1 d .
H11A H -0.2738 -0.3979 -0.3584 0.050 Uiso 1 1 calc GR
H11B H -0.2608 -0.2717 -0.3680 0.050 Uiso 1 1 calc GR
H11C H -0.3486 -0.3177 -0.3569 0.050 Uiso 1 1 calc GR
C12 C -0.19303(17) -0.3212(3) -0.27317(14) 0.0331(8) Uani 1 1 d .
H12A H -0.1884 -0.3109 -0.2346 0.050 Uiso 1 1 calc GR
H12B H -0.1608 -0.2669 -0.2916 0.050 Uiso 1 1 calc GR
H12C H -0.1738 -0.3933 -0.2826 0.050 Uiso 1 1 calc GR
C13 C -0.3327(2) -0.3857(3) -0.25747(15) 0.0434(10) Uani 1 1 d .
H13A H -0.3250 -0.3722 -0.2194 0.065 Uiso 1 1 calc GR
H13B H -0.3185 -0.4605 -0.2656 0.065 Uiso 1 1 calc GR
H13C H -0.3889 -0.3733 -0.2668 0.065 Uiso 1 1 calc GR
O1B O -0.40375(11) -0.45831(16) -0.02882(8) 0.0225(5) Uani 1 1 d .
O2B O -0.47374(11) -0.42290(15) 0.07943(9) 0.0257(5) Uani 1 1 d .
O3B O -0.41100(11) -0.33945(15) 0.08395(8) 0.0262(5) Uani 1 1 d .
N1B N -0.30452(13) -0.52804(19) 0.02417(10) 0.0187(6) Uani 1 1 d .
H1B H -0.2648 -0.5249 0.0012 0.022 Uiso 1 1 calc R
C1B C -0.38014(16) -0.4962(2) 0.01323(13) 0.0171(7) Uani 1 1 d .
C2B C -0.43186(17) -0.5178(2) 0.06336(12) 0.0199(7) Uani 1 1 d .
C3B C -0.37008(17) -0.5590(2) 0.10263(12) 0.0208(7) Uani 1 1 d .
C4B C -0.3763(2) -0.5924(2) 0.15459(13) 0.0312(8) Uani 1 1 d .
H4B H -0.4258 -0.5883 0.1730 0.037 Uiso 1 1 calc R
C5B C -0.3079(2) -0.6326(3) 0.17967(14) 0.0368(8) Uani 1 1 d .
H5B H -0.3108 -0.6548 0.2158 0.044 Uiso 1 1 calc R
C6B C -0.2364(2) -0.6404(2) 0.15290(13) 0.0321(8) Uani 1 1 d .
H6B H -0.1911 -0.6689 0.1708 0.038 Uiso 1 1 calc R
C7B C -0.22902(18) -0.6078(2) 0.10056(12) 0.0257(7) Uani 1 1 d .
H7B H -0.1797 -0.6134 0.0820 0.031 Uiso 1 1 calc R
C8B C -0.29699(16) -0.5665(2) 0.07641(12) 0.0181(6) Uani 1 1 d .
C9B C -0.49717(17) -0.5998(2) 0.05164(13) 0.0251(7) Uani 1 1 d .
H9D H -0.5274 -0.6146 0.0843 0.038 Uiso 1 1 calc GR
H9E H -0.4729 -0.6667 0.0387 0.038 Uiso 1 1 calc GR
H9F H -0.5333 -0.5710 0.0244 0.038 Uiso 1 1 calc GR
C10B C -0.45075(17) -0.2359(2) 0.07809(12) 0.0260(7) Uani 1 1 d .
C11B C -0.50919(19) -0.2197(3) 0.12421(13) 0.0356(9) Uani 1 1 d .
H11D H -0.5505 -0.2755 0.1229 0.053 Uiso 1 1 calc GR
H11E H -0.5342 -0.1486 0.1212 0.053 Uiso 1 1 calc GR
H11F H -0.4802 -0.2246 0.1580 0.053 Uiso 1 1 calc GR
C12B C -0.4920(2) -0.2276(3) 0.02493(14) 0.0371(8) Uani 1 1 d .
H12D H -0.4537 -0.2434 -0.0035 0.056 Uiso 1 1 calc GR
H12E H -0.5131 -0.1546 0.0203 0.056 Uiso 1 1 calc GR
H12F H -0.5361 -0.2795 0.0235 0.056 Uiso 1 1 calc GR
C13B C -0.38006(17) -0.1593(2) 0.08158(13) 0.0304(7) Uani 1 1 d .
H13D H -0.3554 -0.1652 0.1168 0.046 Uiso 1 1 calc GR
H13E H -0.3985 -0.0853 0.0759 0.046 Uiso 1 1 calc GR
H13F H -0.3407 -0.1782 0.0542 0.046 Uiso 1 1 calc GR
O1C O -0.09074(11) -0.02398(16) -0.22707(8) 0.0244(5) Uani 1 1 d .
O2C O 0.00382(11) -0.17022(16) -0.15884(8) 0.0244(5) Uani 1 1 d .
O3C O -0.03102(11) -0.25993(16) -0.19006(8) 0.0237(5) Uani 1 1 d .
N1C N -0.19200(13) -0.09286(18) -0.17540(9) 0.0189(6) Uani 1 1 d .
H1C H -0.2331 -0.0723 -0.1948 0.023 Uiso 1 1 calc R
C1C C -0.11524(16) -0.0705(2) -0.18747(12) 0.0174(6) Uani 1 1 d .
C2C C -0.06278(15) -0.1098(2) -0.14053(12) 0.0178(6) Uani 1 1 d .
C3C C -0.12286(16) -0.1694(2) -0.10658(11) 0.0188(7) Uani 1 1 d .
C4C C -0.11444(19) -0.2279(2) -0.06045(12) 0.0260(7) Uani 1 1 d .
H4C H -0.0630 -0.2401 -0.0456 0.031 Uiso 1 1 calc R
C5C C -0.1827(2) -0.2690(3) -0.03585(13) 0.0326(8) Uani 1 1 d .
H5C H -0.1780 -0.3093 -0.0039 0.039 Uiso 1 1 calc R
C6C C -0.2571(2) -0.2510(2) -0.05802(14) 0.0327(8) Uani 1 1 d .
H6C H -0.3030 -0.2793 -0.0408 0.039 Uiso 1 1 calc R
C7C C -0.26669(17) -0.1928(2) -0.10477(13) 0.0253(7) Uani 1 1 d .
H7C H -0.3180 -0.1811 -0.1199 0.030 Uiso 1 1 calc R
C8C C -0.19853(16) -0.1528(2) -0.12825(12) 0.0178(6) Uani 1 1 d .
C9C C -0.02499(17) -0.0139(2) -0.11266(14) 0.0251(8) Uani 1 1 d .
H9G H 0.0132 0.0209 -0.1367 0.038 Uiso 1 1 calc GR
H9H H 0.0029 -0.0385 -0.0806 0.038 Uiso 1 1 calc GR
H9I H -0.0667 0.0377 -0.1027 0.038 Uiso 1 1 calc GR
C10C C 0.03121(16) -0.3413(2) -0.19418(11) 0.0205(7) Uani 1 1 d .
C11C C 0.05298(18) -0.3828(3) -0.13947(13) 0.0299(7) Uani 1 1 d .
H11G H 0.0041 -0.4018 -0.1201 0.045 Uiso 1 1 calc GR
H11H H 0.0820 -0.3268 -0.1199 0.045 Uiso 1 1 calc GR
H11I H 0.0869 -0.4467 -0.1430 0.045 Uiso 1 1 calc GR
C12C C 0.10303(17) -0.2942(3) -0.22306(13) 0.0273(7) Uani 1 1 d .
H12G H 0.1263 -0.2363 -0.2016 0.041 Uiso 1 1 calc GR
H12H H 0.0860 -0.2652 -0.2575 0.041 Uiso 1 1 calc GR
H12I H 0.1430 -0.3507 -0.2287 0.041 Uiso 1 1 calc GR
C13C C -0.01010(17) -0.4275(2) -0.22735(13) 0.0296(8) Uani 1 1 d .
H13G H -0.0250 -0.3974 -0.2620 0.044 Uiso 1 1 calc GR
H13H H -0.0583 -0.4522 -0.2088 0.044 Uiso 1 1 calc GR
H13I H 0.0264 -0.4884 -0.2326 0.044 Uiso 1 1 calc GR
O1D O -0.65081(11) -0.47676(16) -0.01793(8) 0.0224(5) Uani 1 1 d .
O2D O -0.74791(11) -0.32548(15) -0.08023(7) 0.0198(4) Uani 1 1 d .
O3D O -0.70858(11) -0.24185(15) -0.04689(8) 0.0231(5) Uani 1 1 d .
N1D N -0.55205(13) -0.40733(18) -0.07189(9) 0.0187(6) Uani 1 1 d .
H1D H -0.5098 -0.4292 -0.0540 0.022 Uiso 1 1 calc R
C1D C -0.62861(16) -0.4295(2) -0.05791(12) 0.0177(7) Uani 1 1 d .
C2D C -0.68380(16) -0.3857(2) -0.10226(11) 0.0180(6) Uani 1 1 d .
C3D C -0.62579(15) -0.3255(2) -0.13730(12) 0.0185(6) Uani 1 1 d .
C4D C -0.63667(18) -0.2656(2) -0.18270(12) 0.0246(7) Uani 1 1 d .
H4D H -0.6890 -0.2517 -0.1958 0.029 Uiso 1 1 calc R
C5D C -0.56987(19) -0.2256(2) -0.20936(13) 0.0287(8) Uani 1 1 d .
H5D H -0.5765 -0.1841 -0.2408 0.034 Uiso 1 1 calc R
C6D C -0.49372(19) -0.2461(2) -0.19007(13) 0.0283(8) Uani 1 1 d .
H6D H -0.4487 -0.2181 -0.2085 0.034 Uiso 1 1 calc R
C7D C -0.48189(16) -0.3066(2) -0.14444(12) 0.0233(7) Uani 1 1 d .
H7D H -0.4297 -0.3212 -0.1315 0.028 Uiso 1 1 calc R
C8D C -0.54881(16) -0.3449(2) -0.11855(12) 0.0181(6) Uani 1 1 d .
C9D C -0.72459(16) -0.4791(2) -0.13070(13) 0.0222(7) Uani 1 1 d .
H9J H -0.7590 -0.5177 -0.1056 0.033 Uiso 1 1 calc GR
H9K H -0.6840 -0.5284 -0.1447 0.033 Uiso 1 1 calc GR
H9L H -0.7570 -0.4513 -0.1601 0.033 Uiso 1 1 calc GR
C10D C -0.76475(16) -0.1541(2) -0.04146(12) 0.0210(7) Uani 1 1 d .
C11D C -0.78524(19) -0.1069(3) -0.09522(12) 0.0302(8) Uani 1 1 d .
H11J H -0.8154 -0.0400 -0.0903 0.045 Uiso 1 1 calc GR
H11K H -0.8178 -0.1585 -0.1153 0.045 Uiso 1 1 calc GR
H11L H -0.7359 -0.0918 -0.1149 0.045 Uiso 1 1 calc GR
C12D C -0.83945(17) -0.1930(3) -0.01289(13) 0.0275(7) Uani 1 1 d .
H12J H -0.8247 -0.2221 0.0220 0.041 Uiso 1 1 calc GR
H12K H -0.8653 -0.2494 -0.0341 0.041 Uiso 1 1 calc GR
H12L H -0.8765 -0.1326 -0.0082 0.041 Uiso 1 1 calc GR
C13D C -0.71771(19) -0.0752(3) -0.00747(14) 0.0359(8) Uani 1 1 d .
H13J H -0.7018 -0.1103 0.0258 0.054 Uiso 1 1 calc GR
H13K H -0.7511 -0.0124 0.0005 0.054 Uiso 1 1 calc GR
H13L H -0.6698 -0.0520 -0.0268 0.054 Uiso 1 1 calc GR

loop_
_atom_site_aniso_label
_atom_site_aniso_U_11
_atom_site_aniso_U_22
_atom_site_aniso_U_33
_atom_site_aniso_U_23
_atom_site_aniso_U_13
_atom_site_aniso_U_12
O1 0.0291(11) 0.0387(14) 0.0271(14) -0.0139(11) -0.0130(10) 0.0138(10)
O2 0.0160(9) 0.0152(10) 0.0321(12) 0.0029(9) 0.0036(9) 0.0010(8)
O3 0.0217(10) 0.0177(11) 0.0304(12) 0.0040(9) 0.0086(9) 0.0028(8)
N1 0.0175(12) 0.0248(14) 0.0163(15) -0.0039(11) -0.0001(11) 0.0053(10)
C1 0.0238(15) 0.0159(16) 0.026(2) -0.0009(14) -0.0059(15) 0.0051(12)
C2 0.0185(14) 0.0135(15) 0.0246(19) -0.0017(14) 0.0005(13) 0.0007(11)
C3 0.0239(15) 0.0133(14) 0.0172(18) 0.0008(13) 0.0001(13) 0.0016(11)
C4 0.0326(17) 0.0213(17) 0.023(2) 0.0038(15) 0.0031(14) 0.0027(13)
C5 0.052(2) 0.0270(18) 0.0158(18) -0.0074(15) -0.0083(16) 0.0037(15)
C6 0.0340(18) 0.0231(18) 0.031(2) -0.0010(15) -0.0138(15) 0.0009(14)
C7 0.0200(14) 0.0195(16) 0.0262(19) 0.0029(14) -0.0040(13) -0.0007(12)
C8 0.0234(14) 0.0137(15) 0.0166(17) 0.0018(13) -0.0031(13) 0.0010(11)
C9 0.0260(16) 0.0223(17) 0.044(2) 0.0054(16) 0.0033(15) -0.0015(13)
C10 0.0224(15) 0.0144(16) 0.035(2) -0.0014(14) 0.0031(13) 0.0037(12)
C11 0.0367(18) 0.0211(17) 0.043(2) -0.0061(16) -0.0028(16) -0.0029(14)
C12 0.0276(16) 0.0253(19) 0.046(2) -0.0018(16) -0.0029(16) 0.0107(13)
C13 0.043(2) 0.0211(19) 0.066(3) 0.0104(18) 0.0168(18) 0.0051(15)
O1B 0.0179(10) 0.0275(12) 0.0220(13) 0.0034(10) -0.0025(9) 0.0014(8)
O2B 0.0161(10) 0.0162(11) 0.0449(14) -0.0013(10) 0.0075(10) 0.0002(8)
O3B 0.0203(10) 0.0162(11) 0.0420(13) -0.0041(10) 0.0000(10) -0.0004(8)
N1B 0.0160(12) 0.0232(13) 0.0170(15) -0.0007(12) 0.0019(10) 0.0048(10)
C1B 0.0176(14) 0.0124(15) 0.021(2) -0.0033(13) 0.0010(13) -0.0007(11)
C2B 0.0194(14) 0.0131(15) 0.027(2) -0.0035(13) 0.0023(13) 0.0000(11)
C3B 0.0273(16) 0.0150(15) 0.0201(19) -0.0043(14) 0.0014(13) -0.0004(12)
C4B 0.043(2) 0.0254(18) 0.026(2) 0.0013(16) 0.0062(16) -0.0033(14)
C5B 0.060(2) 0.0296(19) 0.021(2) 0.0035(16) -0.0037(18) -0.0032(17)
C6B 0.047(2) 0.0219(18) 0.028(2) 0.0033(15) -0.0134(17) 0.0040(15)
C7B 0.0318(17) 0.0170(16) 0.028(2) -0.0060(14) -0.0058(14) 0.0040(13)
C8B 0.0266(15) 0.0102(14) 0.0175(18) -0.0039(13) 0.0000(13) -0.0003(11)
C9B 0.0210(15) 0.0206(16) 0.0336(19) -0.0009(15) 0.0040(14) -0.0023(12)
C10B 0.0255(15) 0.0151(16) 0.037(2) -0.0071(15) -0.0017(15) 0.0042(12)
C11B 0.0283(17) 0.0275(19) 0.051(2) -0.0116(17) 0.0056(16) 0.0028(14)
C12B 0.0378(19) 0.0265(19) 0.047(2) -0.0064(16) -0.0136(17) 0.0057(14)
C13B 0.0279(16) 0.0193(17) 0.044(2) -0.0041(15) -0.0001(15) 0.0004(13)
O1C 0.0250(11) 0.0274(12) 0.0207(13) 0.0031(10) 0.0021(10) -0.0043(9)
O2C 0.0160(10) 0.0228(12) 0.0343(13) -0.0118(10) -0.0034(9) 0.0012(8)
O3C 0.0164(10) 0.0224(11) 0.0323(13) -0.0120(10) -0.0066(9) 0.0034(8)
N1C 0.0144(11) 0.0205(13) 0.0220(15) 0.0035(12) 0.0001(10) 0.0012(10)
C1C 0.0181(14) 0.0143(15) 0.0198(18) -0.0038(13) 0.0014(13) 0.0005(11)
C2C 0.0150(13) 0.0184(15) 0.0201(17) -0.0045(13) 0.0002(12) 0.0021(11)
C3C 0.0213(15) 0.0171(15) 0.0179(18) -0.0054(13) 0.0013(13) 0.0012(11)
C4C 0.0376(18) 0.0202(16) 0.0202(19) -0.0018(14) -0.0037(15) 0.0067(13)
C5C 0.054(2) 0.0213(18) 0.022(2) 0.0010(15) 0.0051(16) 0.0018(15)
C6C 0.0406(19) 0.0187(17) 0.039(2) -0.0038(16) 0.0182(17) -0.0070(14)
C7C 0.0232(15) 0.0217(17) 0.031(2) -0.0028(15) 0.0054(14) -0.0022(12)
C8C 0.0227(14) 0.0127(15) 0.0180(17) -0.0040(13) 0.0021(12) 0.0001(11)
C9C 0.0227(16) 0.0245(17) 0.028(2) -0.0064(15) -0.0028(14) -0.0003(13)
C10C 0.0156(13) 0.0193(16) 0.0267(19) -0.0026(14) -0.0001(13) 0.0046(11)
C11C 0.0283(16) 0.0297(18) 0.0317(19) 0.0061(16) -0.0023(15) 0.0000(14)
C12C 0.0253(15) 0.0274(17) 0.029(2) -0.0023(15) 0.0079(14) 0.0042(13)
C13C 0.0236(15) 0.0263(18) 0.039(2) -0.0076(16) -0.0009(15) 0.0070(13)
O1D 0.0180(10) 0.0275(11) 0.0216(13) 0.0043(10) 0.0008(9) 0.0009(8)
O2D 0.0156(9) 0.0204(11) 0.0234(12) -0.0088(9) -0.0035(8) 0.0030(8)
O3D 0.0187(10) 0.0244(11) 0.0262(12) -0.0127(10) -0.0060(9) 0.0026(8)
N1D 0.0136(11) 0.0207(14) 0.0219(15) 0.0021(12) -0.0014(10) 0.0003(10)
C1D 0.0185(14) 0.0158(15) 0.0189(18) -0.0056(14) 0.0010(12) 0.0004(11)
C2D 0.0174(14) 0.0189(15) 0.0179(17) -0.0015(13) 0.0009(12) 0.0023(12)
C3D 0.0210(14) 0.0181(15) 0.0165(17) -0.0052(13) 0.0001(13) 0.0001(11)
C4D 0.0287(16) 0.0255(18) 0.0195(18) -0.0037(15) 0.0008(14) 0.0012(13)
C5D 0.0415(19) 0.0215(17) 0.0232(19) 0.0031(14) 0.0063(16) -0.0008(14)
C6D 0.0354(18) 0.0192(17) 0.030(2) -0.0002(15) 0.0095(16) -0.0056(14)
C7D 0.0188(14) 0.0220(17) 0.029(2) -0.0037(15) 0.0046(13) -0.0036(12)
C8D 0.0219(14) 0.0131(15) 0.0193(18) -0.0047(13) 0.0006(12) 0.0007(11)
C9D 0.0193(15) 0.0243(17) 0.023(2) -0.0038(14) -0.0034(14) -0.0018(12)
C10D 0.0245(15) 0.0182(15) 0.0203(18) -0.0016(14) 0.0048(13) 0.0029(12)
C11D 0.0407(19) 0.0208(17) 0.0290(19) 0.0010(15) 0.0031(15) -0.0015(14)
C12D 0.0303(16) 0.0267(17) 0.0255(19) 0.0001(15) 0.0078(14) 0.0057(13)
C13D 0.0400(19) 0.0300(19) 0.038(2) -0.0128(16) 0.0007(16) -0.0005(15)

loop_
_atom_type_symbol
_atom_type_description
_atom_type_scat_dispersion_real
_atom_type_scat_dispersion_imag
_atom_type_scat_source
C C 0.0033 0.0016 'International Tables Vol C Tables 4.2.6.8 and 6.1.1.4'
H H 0.0000 0.0000 'International Tables Vol C Tables 4.2.6.8 and 6.1.1.4'
N N 0.0061 0.0033 'International Tables Vol C Tables 4.2.6.8 and 6.1.1.4'
O O 0.0106 0.0060 'International Tables Vol C Tables 4.2.6.8 and 6.1.1.4'

loop_
_exptl_crystal_face_index_h
_exptl_crystal_face_index_k
_exptl_crystal_face_index_l
_exptl_crystal_face_perp_dist
-1.00 0.00 0.00 0.0780
1.00 0.00 0.00 0.0660
0.00 0.00 -1.00 0.0520
0.00 0.00 1.00 0.0230
0.00 1.00 0.00 0.1720
0.00 -1.00 0.00 0.2030

loop_
_geom_angle_atom_site_label_1
_geom_angle_atom_site_label_2
_geom_angle_atom_site_label_3
_geom_angle
C2 O2 O3 104.58(17)
C10 O3 O2 107.20(17)
C1 N1 H1 124.2
C1 N1 C8 111.5(2)
C8 N1 H1 124.2
O1 C1 N1 126.7(3)
O1 C1 C2 125.3(3)
N1 C1 C2 107.9(3)
O2 C2 C1 109.3(2)
O2 C2 C3 114.9(2)
O2 C2 C9 104.1(2)
C3 C2 C1 102.2(2)
C3 C2 C9 115.2(3)
C9 C2 C1 111.2(2)
C4 C3 C2 131.7(3)
C4 C3 C8 120.4(3)
C8 C3 C2 108.0(2)
C3 C4 H4 120.8
C3 C4 C5 118.4(3)
C5 C4 H4 120.8
C4 C5 H5 119.8
C6 C5 C4 120.4(3)
C6 C5 H5 119.8
C5 C6 H6 119.2
C7 C6 C5 121.6(3)
C7 C6 H6 119.2
C6 C7 H7 121.4
C8 C7 C6 117.1(3)
C8 C7 H7 121.4
C3 C8 N1 110.1(2)
C7 C8 N1 127.9(3)
C7 C8 C3 122.0(3)
C2 C9 H9A 109.5
C2 C9 H9B 109.5
C2 C9 H9C 109.5
H9A C9 H9B 109.5
H9A C9 H9C 109.5
H9B C9 H9C 109.5
O3 C10 C11 111.1(2)
O3 C10 C12 110.2(2)
O3 C10 C13 100.5(2)
C11 C10 C12 112.7(3)
C11 C10 C13 111.1(3)
C12 C10 C13 110.7(3)
C10 C11 H11A 109.5
C10 C11 H11B 109.5
C10 C11 H11C 109.5
H11A C11 H11B 109.5
H11A C11 H11C 109.5
H11B C11 H11C 109.5
C10 C12 H12A 109.5
C10 C12 H12B 109.5
C10 C12 H12C 109.5
H12A C12 H12B 109.5
H12A C12 H12C 109.5
H12B C12 H12C 109.5
C10 C13 H13A 109.5
C10 C13 H13B 109.5
C10 C13 H13C 109.5
H13A C13 H13B 109.5
H13A C13 H13C 109.5
H13B C13 H13C 109.5
C2B O2B O3B 104.56(17)
C10B O3B O2B 106.68(18)
C1B N1B H1B 124.0
C1B N1B C8B 111.9(2)
C8B N1B H1B 124.0
O1B C1B N1B 126.2(3)
O1B C1B C2B 126.0(3)
N1B C1B C2B 107.8(3)
O2B C2B C1B 111.2(2)
O2B C2B C3B 115.3(2)
O2B C2B C9B 104.7(2)
C3B C2B C1B 101.9(2)
C3B C2B C9B 112.9(2)
C9B C2B C1B 111.0(2)
C4B C3B C2B 132.0(3)
C4B C3B C8B 119.7(3)
C8B C3B C2B 108.2(2)
C3B C4B H4B 120.8
C3B C4B C5B 118.3(3)
C5B C4B H4B 120.8
C4B C5B H5B 119.5
C6B C5B C4B 121.1(3)
C6B C5B H5B 119.5
C5B C6B H6B 119.2
C5B C6B C7B 121.5(3)
C7B C6B H6B 119.2
C6B C7B H7B 121.6
C6B C7B C8B 116.8(3)
C8B C7B H7B 121.6
C3B C8B N1B 109.9(2)
C7B C8B N1B 127.5(3)
C7B C8B C3B 122.5(3)
C2B C9B H9D 109.5
C2B C9B H9E 109.5
C2B C9B H9F 109.5
H9D C9B H9E 109.5
H9D C9B H9F 109.5
H9E C9B H9F 109.5
O3B C10B C11B 109.4(2)
O3B C10B C12B 111.0(2)
O3B C10B C13B 101.0(2)
C12B C10B C11B 111.7(3)
C12B C10B C13B 111.4(3)
C13B C10B C11B 111.8(3)
C10B C11B H11D 109.5
C10B C11B H11E 109.5
C10B C11B H11F 109.5
H11D C11B H11E 109.5
H11D C11B H11F 109.5
H11E C11B H11F 109.5
C10B C12B H12D 109.5
C10B C12B H12E 109.5
C10B C12B H12F 109.5
H12D C12B H12E 109.5
H12D C12B H12F 109.5
H12E C12B H12F 109.5
C10B C13B H13D 109.5
C10B C13B H13E 109.5
C10B C13B H13F 109.5
H13D C13B H13E 109.5
H13D C13B H13F 109.5
H13E C13B H13F 109.5
C2C O2C O3C 105.07(17)
C10C O3C O2C 106.16(17)
C1C N1C H1C 124.0
C1C N1C C8C 111.9(2)
C8C N1C H1C 124.0
O1C C1C N1C 126.9(3)
O1C C1C C2C 125.4(2)
N1C C1C C2C 107.7(2)
O2C C2C C1C 111.4(2)
O2C C2C C3C 116.5(2)
O2C C2C C9C 103.7(2)
C3C C2C C1C 102.0(2)
C3C C2C C9C 113.6(2)
C9C C2C C1C 109.9(2)
C4C C3C C2C 131.8(3)
C4C C3C C8C 120.0(3)
C8C C3C C2C 108.2(2)
C3C C4C H4C 120.6
C3C C4C C5C 118.9(3)
C5C C4C H4C 120.6
C4C C5C H5C 120.0
C6C C5C C4C 120.0(3)
C6C C5C H5C 120.0
C5C C6C H6C 119.0
C5C C6C C7C 122.0(3)
C7C C6C H6C 119.0
C6C C7C H7C 121.5
C8C C7C C6C 117.0(3)
C8C C7C H7C 121.5
C3C C8C N1C 109.7(2)
C7C C8C N1C 128.1(3)
C7C C8C C3C 122.1(3)
C2C C9C H9G 109.5
C2C C9C H9H 109.5
C2C C9C H9I 109.5
H9G C9C H9H 109.5
H9G C9C H9I 109.5
H9H C9C H9I 109.5
O3C C10C C11C 110.1(2)
O3C C10C C12C 109.4(2)
O3C C10C C13C 101.7(2)
C11C C10C C12C 112.0(2)
C11C C10C C13C 111.5(2)
C12C C10C C13C 111.6(3)
C10C C11C H11G 109.5
C10C C11C H11H 109.5
C10C C11C H11I 109.5
H11G C11C H11H 109.5
H11G C11C H11I 109.5
H11H C11C H11I 109.5
C10C C12C H12G 109.5
C10C C12C H12H 109.5
C10C C12C H12I 109.5
H12G C12C H12H 109.5
H12G C12C H12I 109.5
H12H C12C H12I 109.5
C10C C13C H13G 109.5
C10C C13C H13H 109.5
C10C C13C H13I 109.5
H13G C13C H13H 109.5
H13G C13C H13I 109.5
H13H C13C H13I 109.5
C2D O2D O3D 104.68(18)
C10D O3D O2D 106.97(18)
C1D N1D H1D 124.3
C1D N1D C8D 111.4(2)
C8D N1D H1D 124.3
O1D C1D N1D 126.7(3)
O1D C1D C2D 125.5(2)
N1D C1D C2D 107.8(2)
O2D C2D C1D 110.8(2)
O2D C2D C3D 116.9(2)
O2D C2D C9D 104.2(2)
C3D C2D C1D 102.2(2)
C3D C2D C9D 113.1(2)
C9D C2D C1D 109.7(2)
C4D C3D C2D 131.9(3)
C4D C3D C8D 119.8(3)
C8D C3D C2D 108.1(2)
C3D C4D H4D 120.5
C3D C4D C5D 119.1(3)
C5D C4D H4D 120.5
C4D C5D H5D 119.9
C6D C5D C4D 120.2(3)
C6D C5D H5D 119.9
C5D C6D H6D 119.3
C7D C6D C5D 121.4(3)
C7D C6D H6D 119.3
C6D C7D H7D 121.3
C8D C7D C6D 117.5(3)
C8D C7D H7D 121.3
C3D C8D N1D 110.0(2)
C7D C8D N1D 127.9(3)
C7D C8D C3D 122.1(3)
C2D C9D H9J 109.5
C2D C9D H9K 109.5
C2D C9D H9L 109.5
H9J C9D H9K 109.5
H9J C9D H9L 109.5
H9K C9D H9L 109.5
O3D C10D C11D 110.8(2)
O3D C10D C12D 109.9(2)
O3D C10D C13D 101.7(2)
C11D C10D C12D 111.0(2)
C11D C10D C13D 111.7(2)
C13D C10D C12D 111.4(2)
C10D C11D H11J 109.5
C10D C11D H11K 109.5
C10D C11D H11L 109.5
H11J C11D H11K 109.5
H11J C11D H11L 109.5
H11K C11D H11L 109.5
C10D C12D H12J 109.5
C10D C12D H12K 109.5
C10D C12D H12L 109.5
H12J C12D H12K 109.5
H12J C12D H12L 109.5
H12K C12D H12L 109.5
C10D C13D H13J 109.5
C10D C13D H13K 109.5
C10D C13D H13L 109.5
H13J C13D H13K 109.5
H13J C13D H13L 109.5
H13K C13D H13L 109.5

loop_
_geom_bond_atom_site_label_1
_geom_bond_atom_site_label_2
_geom_bond_distance
O1 C1 1.225(4)
O2 O3 1.484(3)
O2 C2 1.431(3)
O3 C10 1.456(3)
N1 H1 0.8800
N1 C1 1.348(4)
N1 C8 1.406(4)
C1 C2 1.544(4)
C2 C3 1.513(4)
C2 C9 1.515(4)
C3 C4 1.373(4)
C3 C8 1.390(4)
C4 H4 0.9500
C4 C5 1.394(4)
C5 H5 0.9500
C5 C6 1.386(4)
C6 H6 0.9500
C6 C7 1.382(4)
C7 H7 0.9500
C7 C8 1.380(4)
C9 H9A 0.9800
C9 H9B 0.9800
C9 H9C 0.9800
C10 C11 1.501(4)
C10 C12 1.513(4)
C10 C13 1.527(4)
C11 H11A 0.9800
C11 H11B 0.9800
C11 H11C 0.9800
C12 H12A 0.9800
C12 H12B 0.9800
C12 H12C 0.9800
C13 H13A 0.9800
C13 H13B 0.9800
C13 H13C 0.9800
O1B C1B 1.222(3)
O2B O3B 1.479(3)
O2B C2B 1.429(3)
O3B C10B 1.455(3)
N1B H1B 0.8800
N1B C1B 1.353(3)
N1B C8B 1.402(4)
C1B C2B 1.551(4)
C2B C3B 1.518(4)
C2B C9B 1.522(4)
C3B C4B 1.374(4)
C3B C8B 1.392(4)
C4B H4B 0.9500
C4B C5B 1.398(5)
C5B H5B 0.9500
C5B C6B 1.375(5)
C6B H6B 0.9500
C6B C7B 1.381(4)
C7B H7B 0.9500
C7B C8B 1.387(4)
C9B H9D 0.9800
C9B H9E 0.9800
C9B H9F 0.9800
C10B C11B 1.529(4)
C10B C12B 1.507(4)
C10B C13B 1.520(4)
C11B H11D 0.9800
C11B H11E 0.9800
C11B H11F 0.9800
C12B H12D 0.9800
C12B H12E 0.9800
C12B H12F 0.9800
C13B H13D 0.9800
C13B H13E 0.9800
C13B H13F 0.9800
O1C C1C 1.222(3)
O2C O3C 1.482(3)
O2C C2C 1.419(3)
O3C C10C 1.454(3)
N1C H1C 0.8800
N1C C1C 1.348(3)
N1C C8C 1.404(4)
C1C C2C 1.549(4)
C2C C3C 1.511(4)
C2C C9C 1.519(4)
C3C C4C 1.375(4)
C3C C8C 1.393(4)
C4C H4C 0.9500
C4C C5C 1.395(4)
C5C H5C 0.9500
C5C C6C 1.381(5)
C6C H6C 0.9500
C6C C7C 1.388(5)
C7C H7C 0.9500
C7C C8C 1.376(4)
C9C H9G 0.9800
C9C H9H 0.9800
C9C H9I 0.9800
C10C C11C 1.513(4)
C10C C12C 1.520(4)
C10C C13C 1.522(4)
C11C H11G 0.9800
C11C H11H 0.9800
C11C H11I 0.9800
C12C H12G 0.9800
C12C H12H 0.9800
C12C H12I 0.9800
C13C H13G 0.9800
C13C H13H 0.9800
C13C H13I 0.9800
O1D C1D 1.221(3)
O2D O3D 1.488(3)
O2D C2D 1.420(3)
O3D C10D 1.445(3)
N1D H1D 0.8800
N1D C1D 1.356(3)
N1D C8D 1.406(4)
C1D C2D 1.546(4)
C2D C3D 1.509(4)
C2D C9D 1.523(4)
C3D C4D 1.374(4)
C3D C8D 1.392(4)
C4D H4D 0.9500
C4D C5D 1.395(4)
C5D H5D 0.9500
C5D C6D 1.387(4)
C6D H6D 0.9500
C6D C7D 1.385(4)
C7D H7D 0.9500
C7D C8D 1.379(4)
C9D H9J 0.9800
C9D H9K 0.9800
C9D H9L 0.9800
C10D C11D 1.512(4)
C10D C12D 1.520(4)
C10D C13D 1.519(4)
C11D H11J 0.9800
C11D H11K 0.9800
C11D H11L 0.9800
C12D H12J 0.9800
C12D H12K 0.9800
C12D H12L 0.9800
C13D H13J 0.9800
C13D H13K 0.9800
C13D H13L 0.9800

loop_
_geom_hbond_atom_site_label_D
_geom_hbond_atom_site_label_H
_geom_hbond_atom_site_label_A
_geom_hbond_distance_DH
_geom_hbond_distance_HA
_geom_hbond_distance_DA
_geom_hbond_angle_DHA
_geom_hbond_site_symmetry_A
N1 H1 O1C 0.88 1.95 2.758(3) 151.8 3_455
N1B H1B O1D 0.88 1.97 2.781(3) 153.2 3_545
N1C H1C O1 0.88 2.02 2.851(3) 157.2 .
N1D H1D O1B 0.88 1.92 2.779(3) 165.8 .
